data_4330557
loop_
_publ_author_name
'Am\'elie Kochem'
'Hussein Kanso'
'Benoit Baptiste'
'Himanshu Arora'
'Christian Philouze'
'Olivier Jarjayes'
'Herv\'e Vezin'
'Dominique Luneau'
'Maylis Orio'
'Fabrice Thomas'

_publ_section_title
;
 Ligand Contributions to the Electronic Structures of the Oxidized
 Cobalt(II) salen Complexes
;
_journal_name_full 'Inorganic Chemistry'
_journal_page_first 10557
_journal_page_last 10571
_journal_paper_doi 10.1021/ic300763t
_journal_volume 51
_journal_year 2012
_chemical_absolute_configuration ad
_chemical_formula_moiety 'C38 H52 Co N6 O4, F6 Sb, 1.13(C4 H6 N2)'
_chemical_formula_sum 'C42.5 H58.75 Co F6 N8.25 O4 Sb'
_chemical_formula_weight 1043.91
_chemical_name_systematic
;
 ? 
;
_space_group_crystal_system triclinic
_space_group_IT_number 1
_space_group_name_Hall 'P 1'
_space_group_name_H-M_alt 'P 1'
_symmetry_space_group_name_Hall 'P 1'
_symmetry_space_group_name_H-M 'P 1'
_atom_sites_solution_hydrogens geom
_atom_sites_solution_primary direct
_atom_sites_solution_secondary difmap
_audit_creation_date 2012-03-20
_audit_creation_method
;
  Olex2 1.1
  (compiled Sep 28 2011 20:36:17, GUI svn.r3906)
;
_cell_angle_alpha 71.73(3)
_cell_angle_beta 69.68(3)
_cell_angle_gamma 66.90(3)
_cell_formula_units_Z 2
_cell_length_a 11.669(2)
_cell_length_b 14.268(3)
_cell_length_c 16.805(3)
_cell_measurement_temperature 200
_cell_volume 2361.9(10)
_computing_cell_refinement 'Bruker Enraf Nonius kappa CCD'
_computing_data_collection Collect
_computing_data_reduction EvalCCD
_computing_molecular_graphics
;
O. V. Dolomanov, L. J. Bourhis, R. J. Gildea, J. A. K. Howard and H. Puschmann,
OLEX2: a complete structure solution, refinement and analysis program.
J. Appl. Cryst. (2009). 42, 339-341.
;
_computing_publication_material
;
O. V. Dolomanov, L. J. Bourhis, R. J. Gildea, J. A. K. Howard and H. Puschmann,
OLEX2: a complete structure solution, refinement and analysis program.
J. Appl. Cryst. (2009). 42, 339-341.
;
_computing_structure_refinement
;
SHELXL, G.M. Sheldrick, Acta Cryst.
(2008). A64, 112-122
;
_computing_structure_solution 'A short history of SHELX (Sheldrick, 2007)'
_diffrn_ambient_temperature 200
_diffrn_detector 'CCD area detector'
_diffrn_detector_type KappaCCD
_diffrn_measured_fraction_theta_full 0.997
_diffrn_measured_fraction_theta_max 0.997
_diffrn_measurement_device '\k-geometry diffractometer'
_diffrn_measurement_device_type 'Bruker-AXS-enraf-nonius KappaCCD'
_diffrn_measurement_method 'Phi and omega scans'
_diffrn_radiation_detector CCD
_diffrn_radiation_monochromator graphite
_diffrn_radiation_probe x-ray
_diffrn_radiation_type MoK\a
_diffrn_radiation_wavelength 0.71073
_diffrn_reflns_av_R_equivalents 0.0407
_diffrn_reflns_av_unetI/netI 0.0507
_diffrn_reflns_limit_h_max 16
_diffrn_reflns_limit_h_min -16
_diffrn_reflns_limit_k_max 20
_diffrn_reflns_limit_k_min -20
_diffrn_reflns_limit_l_max 23
_diffrn_reflns_limit_l_min -23
_diffrn_reflns_number 89982
_diffrn_reflns_reduction_process 'Lp corrections applied'
_diffrn_reflns_theta_full 30.00
_diffrn_reflns_theta_max 30.00
_diffrn_reflns_theta_min 1.96
_diffrn_source 'Enraf Nonius FR590'
_diffrn_source_target Mo
_diffrn_source_type 'fine-focus sealed tube'
_exptl_absorpt_coefficient_mu 0.995
_exptl_absorpt_correction_T_max 1
_exptl_absorpt_correction_T_min 0.717918
_exptl_absorpt_correction_type multi-scan
_exptl_absorpt_process_details
;
SADABS-2004/1 (Bruker,2004) was used for absorption correction.
R(int) was 0.0549 before and 0.0388 after correction.
The Ratio of minimum to maximum transmission is 0.7179.
The \l/2 correction factor is 0.0015.
;
_exptl_crystal_colour red
_exptl_crystal_colour_primary red
_exptl_crystal_density_diffrn 1.468
_exptl_crystal_description prism
_exptl_crystal_F_000 1071
_exptl_crystal_size_max 0.38
_exptl_crystal_size_mid 0.32
_exptl_crystal_size_min 0.24
_refine_diff_density_max 1.080
_refine_diff_density_min -0.960
_refine_diff_density_rms 0.120
_refine_ls_abs_structure_details 'Flack H D (1983), Acta Cryst. A39, 876-881'
_refine_ls_abs_structure_Flack 0.14(2)
_refine_ls_extinction_method none
_refine_ls_goodness_of_fit_ref 1.112
_refine_ls_hydrogen_treatment constr
_refine_ls_matrix_type full
_refine_ls_number_parameters 1194
_refine_ls_number_reflns 27101
_refine_ls_number_restraints 28
_refine_ls_restrained_S_all 1.115
_refine_ls_R_factor_all 0.0837
_refine_ls_R_factor_gt 0.0465
_refine_ls_shift/su_max 0.001
_refine_ls_shift/su_mean 0.000
_refine_ls_structure_factor_coef Fsqd
_refine_ls_weighting_details 'calc w=1/[\s^2^(Fo^2^)+(0.0541P)^2^+3.2515P] where P=(Fo^2^+2Fc^2^)/3'
_refine_ls_weighting_scheme calc
_refine_ls_wR_factor_gt 0.1120
_refine_ls_wR_factor_ref 0.1322
_reflns_number_gt 19377
_reflns_number_total 27101
_reflns_threshold_expression >2sigma(I)
_cod_data_source_file ic300763t_si_002_6.cif
_cod_data_source_block '[1-im2](SbF6).1.13im'
_cod_original_cell_volume 2362.0(10)
_cod_original_formula_sum 'C42.50 H58.75 Co F6 N8.25 O4 Sb'
_cod_database_code 4330557

loop_
_space_group_symop_id
_space_group_symop_operation_xyz
1 'x, y, z'

loop_
_atom_site_label
_atom_site_type_symbol
_atom_site_fract_x
_atom_site_fract_y
_atom_site_fract_z
_atom_site_U_iso_or_equiv
_atom_site_adp_type
_atom_site_occupancy
_atom_site_symmetry_multiplicity
_atom_site_calc_flag
_atom_site_refinement_flags
_atom_site_disorder_assembly
_atom_site_disorder_group
Sb1 Sb 0.03518(3) 0.57355(3) 0.02133(2) 0.03144(13) Uani 1 1 d . . .
Sb2 Sb 0.45259(3) 0.21815(3) 0.68583(2) 0.03343(14) Uani 1 1 d . . .
Co2 Co 0.90606(9) 0.53057(7) 0.55019(6) 0.0199(2) Uani 1 1 d . . .
Co1 Co 0.58151(8) 0.26100(6) 0.15752(6) 0.0166(2) Uani 1 1 d . . .
C1 C 0.3631(7) 0.1892(6) 0.2067(5) 0.0174(15) Uani 1 1 d . . .
O6 O 0.7541(5) 0.6454(4) 0.5686(4) 0.0219(12) Uani 1 1 d . . .
C39 C 1.1192(8) 0.6096(6) 0.5014(5) 0.0259(19) Uani 1 1 d . . .
N8 N 0.8147(7) 0.4370(6) 0.5766(5) 0.0270(16) Uani 1 1 d . . .
O5 O 0.9978(6) 0.6270(5) 0.5235(4) 0.0275(12) Uani 1 1 d . . .
N7 N 1.0575(6) 0.4151(5) 0.5306(5) 0.0237(14) Uani 1 1 d . . .
O2 O 0.7325(6) 0.1464(5) 0.1353(4) 0.0251(13) Uani 1 1 d . . .
N2 N 0.6728(7) 0.3577(5) 0.1274(5) 0.0203(13) Uani 1 1 d . . .
O7 O 1.5179(6) 0.5663(5) 0.4196(5) 0.0393(16) Uani 1 1 d . . .
O1 O 0.4910(5) 0.1668(4) 0.1878(4) 0.0228(11) Uani 1 1 d . . .
N9 N 0.9039(7) 0.5651(5) 0.4286(4) 0.0235(14) Uani 1 1 d . . .
C6 C 0.2745(8) 0.2851(7) 0.2158(5) 0.0266(18) Uani 1 1 d . . .
O3 O -0.0319(6) 0.2306(5) 0.2800(4) 0.0330(13) Uani 1 1 d . . .
N1 N 0.4314(7) 0.3754(5) 0.1824(5) 0.0258(15) Uani 1 1 d . . .
N10 N 0.9072(7) 0.5010(5) 0.6712(5) 0.0291(15) Uani 1 1 d . . .
C44 C 1.2101(7) 0.5056(5) 0.4919(5) 0.0203(16) Uani 1 1 d . . .
C5 C 0.1436(8) 0.3049(6) 0.2396(5) 0.0244(17) Uani 1 1 d . . .
H5 H 0.0877 0.3715 0.2452 0.029 Uiso 1 1 calc R . .
O8 O 0.2427(6) 0.6718(6) 0.6819(5) 0.061(2) Uani 1 1 d . . .
C2 C 0.3167(7) 0.1022(6) 0.2202(5) 0.0217(16) Uani 1 1 d . . .
C51 C 0.6349(8) 0.6450(6) 0.5922(5) 0.0292(19) Uani 1 1 d . . .
C12 C 0.3131(7) 0.3726(6) 0.2061(5) 0.0207(14) Uani 1 1 d . . .
H12 H 0.2474 0.4337 0.2178 0.025 Uiso 1 1 calc R . .
C13 C 0.8538(7) 0.1433(5) 0.1148(5) 0.0187(15) Uani 1 1 d . . .
C43 C 1.3485(7) 0.4918(7) 0.4647(5) 0.0269(18) Uani 1 1 d . . .
H43 H 1.4080 0.4266 0.4583 0.032 Uiso 1 1 calc R . .
F5 F -0.0486(6) 0.5053(5) 0.1317(3) 0.0503(13) Uani 1 1 d . . .
C40 C 1.1715(9) 0.6898(7) 0.4832(6) 0.0293(19) Uani 1 1 d . . .
C42 C 1.3889(8) 0.5719(7) 0.4493(5) 0.0261(17) Uani 1 1 d . . .
C56 C 0.5975(7) 0.5578(6) 0.6152(5) 0.0221(17) Uani 1 1 d . . .
N3 N 0.5731(7) 0.2917(5) 0.0373(4) 0.0269(15) Uani 1 1 d . . .
C4 C 0.0960(8) 0.2246(7) 0.2552(6) 0.0268(18) Uani 1 1 d . . .
C50 C 1.1701(8) 0.4165(6) 0.5114(6) 0.0273(17) Uani 1 1 d . . .
H50 H 1.2350 0.3526 0.5096 0.033 Uiso 1 1 calc R . .
N4 N 0.5873(6) 0.2252(5) 0.2765(4) 0.0240(14) Uani 1 1 d . . .
O4 O 1.2445(6) 0.1173(5) 0.0319(4) 0.0390(14) Uani 1 1 d . . .
F1 F 0.1462(7) 0.4337(4) 0.0090(4) 0.0640(14) Uani 1 1 d . . .
N11 N 0.8329(8) 0.6250(6) 0.3111(4) 0.0294(16) Uani 1 1 d . . .
N6 N 0.6606(6) 0.1684(5) 0.3913(5) 0.0256(14) Uani 1 1 d . . .
C18 C 0.8881(8) 0.2374(7) 0.0930(5) 0.0272(18) Uani 1 1 d . . .
F12 F 0.5274(7) 0.2939(5) 0.5818(4) 0.075(2) Uani 1 1 d . . .
C46 C 1.0755(9) 0.8009(6) 0.4929(7) 0.040(2) Uani 1 1 d . . .
C55 C 0.4678(9) 0.5605(6) 0.6419(5) 0.0317(19) Uani 1 1 d . . .
H55 H 0.4458 0.5005 0.6544 0.038 Uiso 1 1 calc R . .
C24 C 0.7969(8) 0.3348(6) 0.0985(5) 0.0253(17) Uani 1 1 d . . .
H24 H 0.8288 0.3906 0.0789 0.030 Uiso 1 1 calc R . .
F11 F 0.3265(10) 0.3382(8) 0.7073(8) 0.162(5) Uani 1 1 d . . .
C52 C 0.5349(8) 0.7483(7) 0.5937(6) 0.0314(19) Uani 1 1 d . . .
C71 C 0.9646(8) 0.5949(7) 0.2839(6) 0.0298(18) Uani 1 1 d . . .
H71 H 1.0151 0.5983 0.2271 0.036 Uiso 1 1 calc R . .
C41 C 1.3013(7) 0.6718(6) 0.4585(5) 0.0250(16) Uani 1 1 d . . .
H41 H 1.3327 0.7265 0.4475 0.030 Uiso 1 1 calc R . .
C17 C 1.0222(7) 0.2297(7) 0.0623(6) 0.0287(19) Uani 1 1 d . . .
H17 H 1.0455 0.2897 0.0455 0.034 Uiso 1 1 calc R . .
C14 C 0.9540(8) 0.0472(6) 0.1149(6) 0.0298(19) Uani 1 1 d . . .
F6 F -0.0724(9) 0.6978(5) 0.0546(5) 0.089(2) Uani 1 1 d . . .
C62 C 0.6911(8) 0.4543(6) 0.6042(5) 0.0258(17) Uani 1 1 d . . .
H62 H 0.6601 0.3988 0.6177 0.031 Uiso 1 1 calc R . .
C45 C 1.6081(9) 0.4643(8) 0.4090(7) 0.043(2) Uani 1 1 d . . .
H45A H 1.5939 0.4429 0.3654 0.065 Uiso 1 1 calc R . .
H45B H 1.5959 0.4153 0.4629 0.065 Uiso 1 1 calc R . .
H45C H 1.6946 0.4668 0.3915 0.065 Uiso 1 1 calc R . .
C69 C 0.8008(8) 0.6039(6) 0.4008(5) 0.0252(17) Uani 1 1 d . . .
H69 H 0.7171 0.6159 0.4361 0.030 Uiso 1 1 calc R . .
C3 C 0.1833(8) 0.1261(7) 0.2439(6) 0.0314(19) Uani 1 1 d . . .
H3 H 0.1499 0.0732 0.2527 0.038 Uiso 1 1 calc R . .
C37 C 0.5304(10) 0.1919(8) 0.4206(6) 0.037(2) Uani 1 1 d . . .
H37 H 0.4827 0.1849 0.4781 0.044 Uiso 1 1 calc R . .
C20 C 0.9230(8) -0.0566(7) 0.1460(6) 0.035(2) Uani 1 1 d . . .
C15 C 1.0754(8) 0.0430(6) 0.0877(6) 0.0304(17) Uani 1 1 d . . .
H15 H 1.1397 -0.0213 0.0873 0.037 Uiso 1 1 calc R . .
C58 C 0.5683(10) 0.8478(7) 0.5631(8) 0.046(3) Uani 1 1 d . . .
C72 C 1.0073(9) 0.5583(7) 0.3592(5) 0.035(2) Uani 1 1 d . . .
H72 H 1.0930 0.5333 0.3613 0.042 Uiso 1 1 calc R . .
F8 F 0.5623(6) 0.2318(5) 0.7391(4) 0.0693(18) Uani 1 1 d . . .
N12 N 0.9669(9) 0.4422(7) 0.7939(5) 0.047(2) Uani 1 1 d . . .
C73 C 1.0055(9) 0.4447(8) 0.7062(6) 0.036(2) Uani 1 1 d . . .
H73 H 1.0883 0.4117 0.6760 0.043 Uiso 1 1 calc R . .
C54 C 0.3715(9) 0.6600(8) 0.6490(6) 0.038(2) Uani 1 1 d . . .
F4 F -0.0733(8) 0.5538(8) -0.0265(5) 0.115(3) Uani 1 1 d . . .
C8 C 0.4056(8) -0.0079(7) 0.2169(5) 0.0302(18) Uani 1 1 d . . .
F9 F 0.5976(11) 0.1033(6) 0.6539(6) 0.162(5) Uani 1 1 d . . .
C31 C 0.4759(10) 0.3524(7) 0.0016(6) 0.036(2) Uani 1 1 d . . .
H31 H 0.3964 0.3910 0.0315 0.044 Uiso 1 1 calc R . .
C53 C 0.4052(9) 0.7424(8) 0.6256(7) 0.043(2) Uani 1 1 d . . .
H53 H 0.3388 0.8052 0.6297 0.052 Uiso 1 1 calc R . .
C16 C 1.1118(8) 0.1397(7) 0.0575(6) 0.034(2) Uani 1 1 d . . .
C47 C 0.9841(9) 0.8016(8) 0.5786(8) 0.049(3) Uani 1 1 d . . .
H47A H 0.9251 0.7669 0.5842 0.074 Uiso 1 1 calc R . .
H47B H 0.9370 0.8722 0.5850 0.074 Uiso 1 1 calc R . .
H47C H 1.0302 0.7662 0.6226 0.074 Uiso 1 1 calc R . .
C36 C 0.7540(9) 0.1252(7) 0.4465(6) 0.038(2) Uani 1 1 d . . .
H36A H 0.7505 0.1793 0.4705 0.057 Uiso 1 1 calc R . .
H36B H 0.8396 0.0983 0.4117 0.057 Uiso 1 1 calc R . .
H36C H 0.7318 0.0702 0.4926 0.057 Uiso 1 1 calc R . .
C7 C -0.1177(8) 0.3261(7) 0.2958(7) 0.034(2) Uani 1 1 d . . .
H7A H -0.1110 0.3777 0.2431 0.051 Uiso 1 1 calc R . .
H7B H -0.0982 0.3447 0.3386 0.051 Uiso 1 1 calc R . .
H7C H -0.2039 0.3223 0.3167 0.051 Uiso 1 1 calc R . .
C48 C 1.0077(9) 0.8420(7) 0.4215(7) 0.048(3) Uani 1 1 d . . .
H48A H 1.0700 0.8458 0.3664 0.073 Uiso 1 1 calc R . .
H48B H 0.9475 0.9102 0.4265 0.073 Uiso 1 1 calc R . .
H48C H 0.9624 0.7963 0.4261 0.073 Uiso 1 1 calc R . .
C38 C 0.4848(8) 0.2268(7) 0.3508(6) 0.0292(18) Uani 1 1 d . . .
H38 H 0.3982 0.2488 0.3513 0.035 Uiso 1 1 calc R . .
C35 C 0.6934(9) 0.1865(6) 0.3073(6) 0.0271(18) Uani 1 1 d . . .
H35 H 0.7777 0.1746 0.2731 0.033 Uiso 1 1 calc R . .
C11 C 0.4781(10) -0.0476(7) 0.2895(8) 0.051(3) Uani 1 1 d . . .
H11A H 0.5296 -0.0046 0.2797 0.077 Uiso 1 1 calc R . .
H11B H 0.5327 -0.1182 0.2887 0.077 Uiso 1 1 calc R . .
H11C H 0.4165 -0.0443 0.3449 0.077 Uiso 1 1 calc R . .
F2 F 0.1494(7) 0.5694(6) 0.0824(5) 0.085(2) Uani 1 1 d . . .
N5 N 0.5058(8) 0.3512(6) -0.0795(5) 0.0369(17) Uani 1 1 d . . .
C70 C 0.7456(9) 0.6680(7) 0.2568(6) 0.037(2) Uani 1 1 d . . .
H70A H 0.7369 0.7404 0.2335 0.056 Uiso 1 1 calc R . .
H70B H 0.6629 0.6610 0.2903 0.056 Uiso 1 1 calc R . .
H70C H 0.7785 0.6316 0.2102 0.056 Uiso 1 1 calc R . .
C10 C 0.3334(10) -0.0830(7) 0.2248(8) 0.050(3) Uani 1 1 d . . .
H10A H 0.2653 -0.0812 0.2773 0.075 Uiso 1 1 calc R . .
H10B H 0.3927 -0.1526 0.2262 0.075 Uiso 1 1 calc R . .
H10C H 0.2978 -0.0616 0.1760 0.075 Uiso 1 1 calc R . .
C61 C 0.6492(11) 0.8546(8) 0.4718(8) 0.059(3) Uani 1 1 d . . .
H61A H 0.7229 0.7929 0.4678 0.089 Uiso 1 1 calc R . .
H61B H 0.6775 0.9145 0.4546 0.089 Uiso 1 1 calc R . .
H61C H 0.5993 0.8609 0.4343 0.089 Uiso 1 1 calc R . .
C22 C 0.8308(9) -0.0626(7) 0.2374(6) 0.041(2) Uani 1 1 d . . .
H22A H 0.8660 -0.0506 0.2758 0.061 Uiso 1 1 calc R . .
H22B H 0.8204 -0.1304 0.2582 0.061 Uiso 1 1 calc R . .
H22C H 0.7485 -0.0106 0.2353 0.061 Uiso 1 1 calc R . .
C49 C 1.1454(10) 0.8767(8) 0.4787(7) 0.047(2) Uani 1 1 d . . .
H49A H 1.1901 0.8554 0.5230 0.070 Uiso 1 1 calc R . .
H49B H 1.0842 0.9451 0.4812 0.070 Uiso 1 1 calc R . .
H49C H 1.2063 0.8778 0.4229 0.070 Uiso 1 1 calc R . .
C57 C 0.2029(10) 0.5809(10) 0.7082(9) 0.067(4) Uani 1 1 d . . .
H57A H 0.2361 0.5455 0.6610 0.101 Uiso 1 1 calc R . .
H57B H 0.1105 0.6014 0.7246 0.101 Uiso 1 1 calc R . .
H57C H 0.2355 0.5353 0.7567 0.101 Uiso 1 1 calc R . .
C19 C 0.8556(12) -0.0612(9) 0.0802(8) 0.061(3) Uani 1 1 d . . .
H19A H 0.7831 0.0006 0.0745 0.091 Uiso 1 1 calc R . .
H19B H 0.8269 -0.1212 0.1018 0.091 Uiso 1 1 calc R . .
H19C H 0.9163 -0.0660 0.0246 0.091 Uiso 1 1 calc R . .
C1A C 1.2884(9) 0.2057(7) 0.0000(6) 0.041(2) Uani 1 1 d . . .
H1AA H 1.2539 0.2499 -0.0482 0.062 Uiso 1 1 calc R . .
H1AB H 1.3809 0.1831 -0.0186 0.062 Uiso 1 1 calc R . .
H1AC H 1.2600 0.2436 0.0452 0.062 Uiso 1 1 calc R . .
C60 C 0.6302(10) 0.8549(8) 0.6217(8) 0.051(3) Uani 1 1 d . . .
H60A H 0.5765 0.8468 0.6799 0.077 Uiso 1 1 calc R . .
H60B H 0.6430 0.9216 0.6049 0.077 Uiso 1 1 calc R . .
H60C H 0.7121 0.8009 0.6192 0.077 Uiso 1 1 calc R . .
C76 C 0.8051(12) 0.5351(10) 0.7383(6) 0.065(3) Uani 1 1 d . . .
H76 H 0.7239 0.5783 0.7315 0.078 Uiso 1 1 calc R . .
C34 C 0.6681(12) 0.2498(10) -0.0265(7) 0.062(3) Uani 1 1 d . . .
H34 H 0.7489 0.2032 -0.0217 0.074 Uiso 1 1 calc R . .
C75 C 0.8349(13) 0.4998(10) 0.8145(7) 0.066(3) Uani 1 1 d . . .
H75 H 0.7809 0.5108 0.8687 0.079 Uiso 1 1 calc R . .
F3 F 0.1256(10) 0.6338(8) -0.0823(5) 0.106(3) Uani 1 1 d . . .
C59 C 0.4421(11) 0.9427(8) 0.5652(11) 0.097(5) Uani 1 1 d . . .
H59A H 0.3957 0.9396 0.5293 0.145 Uiso 1 1 calc R . .
H59B H 0.4634 1.0061 0.5440 0.145 Uiso 1 1 calc R . .
H59C H 0.3894 0.9407 0.6237 0.145 Uiso 1 1 calc R . .
C33 C 0.6254(11) 0.2876(10) -0.0999(6) 0.054(3) Uani 1 1 d . . .
H33 H 0.6715 0.2716 -0.1541 0.065 Uiso 1 1 calc R . .
C74 C 1.0550(15) 0.3831(11) 0.8511(9) 0.087(5) Uani 1 1 d . . .
H74A H 1.1420 0.3614 0.8164 0.130 Uiso 1 1 calc R . .
H74B H 1.0314 0.3230 0.8871 0.130 Uiso 1 1 calc R . .
H74C H 1.0487 0.4266 0.8870 0.130 Uiso 1 1 calc R . .
C21 C 1.0407(10) -0.1525(8) 0.1512(7) 0.055(2) Uani 1 1 d . . .
H21A H 1.1016 -0.1523 0.0953 0.083 Uiso 1 1 calc R . .
H21B H 1.0154 -0.2139 0.1687 0.083 Uiso 1 1 calc R . .
H21C H 1.0798 -0.1522 0.1928 0.083 Uiso 1 1 calc R . .
F7 F 0.3846(14) 0.1376(11) 0.7939(7) 0.158(5) Uani 1 1 d . . .
F10 F 0.3628(9) 0.1981(8) 0.6222(4) 0.127(4) Uani 1 1 d . . .
C9 C 0.5065(10) -0.0119(8) 0.1251(7) 0.047(3) Uani 1 1 d . . .
H9A H 0.4630 0.0001 0.0820 0.071 Uiso 1 1 calc R . .
H9B H 0.5715 -0.0791 0.1271 0.071 Uiso 1 1 calc R . .
H9C H 0.5462 0.0409 0.1107 0.071 Uiso 1 1 calc R . .
C83 C 0.7503(13) -0.1217(10) 0.9182(7) 0.057(3) Uani 0.75 1 d PD A 2
H83 H 0.7704 -0.1697 0.9676 0.069 Uiso 0.75 1 calc PR A 2
N16 N 0.7684(6) -0.1394(5) 0.8408(4) 0.0431(14) Uani 0.75 1 d PD A 2
C81 C 0.7276(13) -0.0545(10) 0.7875(8) 0.064(4) Uani 0.75 1 d PD A 2
H81 H 0.7302 -0.0512 0.7308 0.077 Uiso 0.75 1 calc PR A 2
N15 N 0.6797(6) 0.0308(5) 0.8253(4) 0.0412(14) Uani 0.75 1 d PD A 2
C82 C 0.8228(16) -0.2365(10) 0.8214(10) 0.076(4) Uani 0.75 1 d P A 2
H82A H 0.7874 -0.2387 0.7785 0.113 Uiso 0.75 1 calc PR A 2
H82B H 0.8048 -0.2875 0.8728 0.113 Uiso 0.75 1 calc PR A 2
H82C H 0.9144 -0.2512 0.7991 0.113 Uiso 0.75 1 calc PR A 2
C84 C 0.6925(10) -0.0111(9) 0.9071(6) 0.051(3) Uani 0.75 1 d PD A 2
H84 H 0.6673 0.0266 0.9499 0.061 Uiso 0.75 1 calc PR A 2
C32 C 0.4224(9) 0.4130(9) -0.1387(6) 0.054(3) Uani 1 1 d . . .
H32A H 0.3428 0.4556 -0.1079 0.082 Uiso 1 1 calc R . .
H32B H 0.4050 0.3672 -0.1611 0.082 Uiso 1 1 calc R . .
H32C H 0.4650 0.4566 -0.1859 0.082 Uiso 1 1 calc R . .
N13 N 0.3483(13) -0.3192(13) 0.9087(9) 0.093(5) Uani 0.75 1 d PD B 2
C79 C 0.5019(15) -0.2597(15) 0.8685(14) 0.131(10) Uani 0.75 1 d PD B 2
H79 H 0.5750 -0.2452 0.8293 0.157 Uiso 0.75 1 calc PR B 2
C87 C 0.9917(17) 0.0629(13) 0.8275(14) 0.132(10) Uani 0.75 1 d PD C 2
H87 H 0.9034 0.0831 0.8340 0.158 Uiso 0.75 1 calc PR C 2
C77 C 0.3144(15) -0.2429(15) 0.9455(12) 0.115(7) Uani 0.75 1 d PD B 2
H77 H 0.2384 -0.2244 0.9882 0.138 Uiso 0.75 1 calc PR B 2
C85 C 1.1945(15) -0.0008(17) 0.7819(11) 0.132(10) Uani 0.75 1 d PD C 2
H85 H 1.2763 -0.0482 0.7671 0.159 Uiso 0.75 1 calc PR C 2
N14 N 0.4025(15) -0.1925(12) 0.9146(10) 0.078(5) Uani 0.75 1 d PD B 2
N18 N 1.0839(13) -0.0200(13) 0.7991(9) 0.081(5) Uani 0.75 1 d PD C 2
N17 N 1.171(2) 0.0941(18) 0.7888(14) 0.151(10) Uani 0.75 1 d PD C 2
C78 C 0.4038(13) -0.1169(15) 0.9388(10) 0.102(6) Uani 0.75 1 d P B 2
H78A H 0.4795 -0.1375 0.9588 0.153 Uiso 0.75 1 calc PR B 2
H78B H 0.3284 -0.0975 0.9850 0.153 Uiso 0.75 1 calc PR B 2
H78C H 0.4043 -0.0586 0.8908 0.153 Uiso 0.75 1 calc PR B 2
C86 C 1.0554(19) -0.1151(11) 0.7989(11) 0.101(6) Uani 0.75 1 d P C 2
H86A H 0.9992 -0.1348 0.8538 0.151 Uiso 0.75 1 calc PR C 2
H86B H 1.1345 -0.1715 0.7894 0.151 Uiso 0.75 1 calc PR C 2
H86C H 1.0144 -0.0989 0.7535 0.151 Uiso 0.75 1 calc PR C 2
C64 C 1.1295(9) 0.2227(7) 0.5253(7) 0.040(2) Uani 1 1 d . . .
H64A H 1.1437 0.2403 0.4627 0.048 Uiso 1 1 calc R . .
H64B H 1.2105 0.2072 0.5384 0.048 Uiso 1 1 calc R . .
C26 C 0.3564(8) 0.5664(6) 0.1886(7) 0.039(2) Uani 1 1 d . . .
H26A H 0.2829 0.5611 0.2376 0.047 Uiso 1 1 calc R . .
H26B H 0.3289 0.5859 0.1358 0.047 Uiso 1 1 calc R . .
C66 C 0.9558(9) 0.1491(7) 0.5526(9) 0.068(4) Uani 1 1 d . . .
H66A H 0.9279 0.0891 0.5855 0.081 Uiso 1 1 calc R . .
H66B H 0.9623 0.1553 0.4921 0.081 Uiso 1 1 calc R . .
C28 C 0.5337(10) 0.6513(8) 0.1249(7) 0.056(3) Uani 1 1 d . . .
H28A H 0.5173 0.6790 0.0679 0.067 Uiso 1 1 calc R . .
H28B H 0.5661 0.6982 0.1354 0.067 Uiso 1 1 calc R . .
C65 C 1.0848(7) 0.1294(5) 0.5615(7) 0.064(3) Uani 1 1 d . . .
H65A H 1.1460 0.0737 0.5322 0.076 Uiso 1 1 calc R . .
H65B H 1.0837 0.1061 0.6225 0.076 Uiso 1 1 calc R . .
C27 C 0.4067(6) 0.6500(5) 0.1921(5) 0.0435(16) Uani 1 1 d . . .
H27A H 0.3426 0.7179 0.1824 0.052 Uiso 1 1 calc R . .
H27B H 0.4184 0.6369 0.2494 0.052 Uiso 1 1 calc R . .
C67 C 0.8543(9) 0.2443(7) 0.5819(8) 0.040(2) Uani 1 1 d . . .
H67A H 0.8305 0.2313 0.6448 0.049 Uiso 1 1 calc R . .
H67B H 0.7782 0.2584 0.5633 0.049 Uiso 1 1 calc R . .
C30 C 0.5844(5) 0.4664(4) 0.1200(4) 0.0296(11) Uani 1 1 d . . .
H30 H 0.5631 0.4875 0.0641 0.035 Uiso 1 1 calc R . .
C25 C 0.4620(5) 0.4632(4) 0.1911(4) 0.0278(10) Uani 1 1 d . . .
H25 H 0.4833 0.4435 0.2469 0.033 Uiso 1 1 calc R . .
C68 C 0.8990(5) 0.3380(4) 0.5467(4) 0.0319(12) Uani 1 1 d . . .
H68 H 0.9134 0.3533 0.4836 0.038 Uiso 1 1 calc R . .
C63 C 1.0283(5) 0.3153(4) 0.5644(5) 0.0352(12) Uani 1 1 d . . .
H63 H 1.0172 0.2968 0.6273 0.042 Uiso 1 1 calc R . .
C29 C 0.6374(9) 0.5454(7) 0.1246(7) 0.035(2) Uani 1 1 d . . .
H29A H 0.7103 0.5506 0.0751 0.042 Uiso 1 1 calc R . .
H29B H 0.6670 0.5228 0.1768 0.042 Uiso 1 1 calc R . .
C88 C 1.058(2) 0.110(2) 0.8445(18) 0.160(11) Uani 0.75 1 d PD C 2
H88 H 1.0290 0.1478 0.8880 0.191 Uiso 0.75 1 calc PR C 2
C80 C 0.4769(14) -0.3570(13) 0.8896(10) 0.101(5) Uani 0.75 1 d PD B 2
H80 H 0.5327 -0.4248 0.8898 0.121 Uiso 0.75 1 calc PR B 2

loop_
_atom_site_aniso_label
_atom_site_aniso_U_11
_atom_site_aniso_U_22
_atom_site_aniso_U_33
_atom_site_aniso_U_23
_atom_site_aniso_U_13
_atom_site_aniso_U_12
Sb1 0.0355(3) 0.0299(3) 0.0316(3) -0.0083(2) -0.0072(2) -0.0128(3)
Sb2 0.0373(4) 0.0317(3) 0.0333(3) -0.0097(2) -0.0099(3) -0.0100(3)
Co2 0.0180(5) 0.0204(6) 0.0221(6) -0.0078(4) -0.0071(4) -0.0025(4)
Co1 0.0176(5) 0.0156(5) 0.0210(5) -0.0045(4) -0.0071(4) -0.0072(4)
C1 0.017(3) 0.023(3) 0.021(3) -0.013(3) 0.000(2) -0.012(3)
O6 0.018(3) 0.019(3) 0.031(3) -0.009(2) -0.005(2) -0.006(2)
C39 0.032(4) 0.019(3) 0.023(4) -0.002(3) -0.014(3) 0.001(3)
N8 0.020(3) 0.024(4) 0.032(4) -0.007(3) -0.008(3) -0.001(3)
O5 0.021(3) 0.030(3) 0.036(3) -0.013(2) -0.008(2) -0.007(2)
N7 0.017(3) 0.017(3) 0.038(4) -0.016(3) -0.009(3) 0.004(2)
O2 0.019(3) 0.025(3) 0.030(3) -0.008(2) -0.007(2) -0.004(2)
N2 0.023(3) 0.019(3) 0.026(3) -0.006(2) -0.009(3) -0.011(3)
O7 0.018(3) 0.034(3) 0.062(4) -0.025(3) 0.005(2) -0.006(2)
O1 0.014(2) 0.014(2) 0.042(3) -0.006(2) -0.009(2) -0.0037(19)
N9 0.029(4) 0.024(3) 0.022(3) -0.002(3) -0.010(3) -0.011(3)
C6 0.022(4) 0.034(4) 0.026(4) -0.007(3) -0.002(3) -0.014(3)
O3 0.020(3) 0.033(3) 0.050(3) -0.016(2) -0.003(2) -0.012(2)
N1 0.025(3) 0.025(3) 0.035(4) -0.005(3) -0.009(3) -0.015(3)
N10 0.037(4) 0.026(3) 0.029(4) -0.004(3) -0.016(3) -0.010(3)
C44 0.019(4) 0.014(3) 0.031(4) -0.009(3) -0.013(3) 0.001(3)
C5 0.028(4) 0.020(3) 0.031(4) -0.006(3) -0.006(3) -0.014(3)
O8 0.021(3) 0.059(4) 0.105(6) -0.052(4) 0.013(3) -0.011(3)
C2 0.018(4) 0.019(3) 0.028(4) -0.010(3) 0.002(3) -0.008(3)
C51 0.020(4) 0.035(4) 0.027(4) -0.015(3) -0.011(3) 0.008(3)
C12 0.011(3) 0.025(3) 0.025(3) -0.012(2) -0.001(2) -0.002(2)
C13 0.022(4) 0.019(3) 0.022(4) -0.004(3) -0.004(3) -0.016(3)
C43 0.013(3) 0.030(4) 0.031(4) -0.013(3) -0.004(3) 0.005(3)
F5 0.047(3) 0.064(3) 0.032(2) 0.000(2) -0.008(2) -0.018(2)
C40 0.028(4) 0.030(4) 0.034(4) -0.009(3) -0.016(3) -0.004(4)
C42 0.014(4) 0.033(4) 0.029(4) -0.008(3) -0.001(3) -0.007(3)
C56 0.017(4) 0.019(3) 0.029(4) -0.013(3) -0.005(3) 0.001(3)
N3 0.033(4) 0.027(3) 0.027(4) -0.010(3) -0.011(3) -0.008(3)
C4 0.018(4) 0.030(4) 0.039(5) -0.018(3) -0.008(3) -0.006(3)
C50 0.029(4) 0.019(3) 0.038(4) -0.007(3) -0.017(3) -0.003(3)
N4 0.022(3) 0.025(3) 0.028(4) -0.010(3) -0.006(3) -0.006(3)
O4 0.021(3) 0.038(3) 0.057(3) -0.003(2) -0.012(2) -0.012(2)
F1 0.066(3) 0.040(2) 0.077(3) -0.022(2) -0.020(3) 0.002(2)
N11 0.048(4) 0.026(3) 0.017(3) -0.003(2) -0.009(3) -0.016(3)
N6 0.022(3) 0.026(3) 0.029(4) -0.007(3) -0.013(3) -0.003(2)
C18 0.027(4) 0.035(4) 0.025(4) -0.004(3) -0.006(3) -0.017(4)
F12 0.075(4) 0.063(4) 0.077(4) 0.039(3) -0.033(3) -0.041(3)
C46 0.027(4) 0.015(3) 0.078(7) -0.023(4) -0.009(4) -0.001(3)
C55 0.039(5) 0.023(4) 0.029(4) -0.007(3) -0.010(3) -0.005(3)
C24 0.023(4) 0.025(4) 0.030(4) -0.003(3) -0.001(3) -0.015(3)
F11 0.095(6) 0.134(8) 0.187(9) -0.088(7) -0.016(6) 0.059(5)
C52 0.017(4) 0.035(4) 0.043(5) -0.018(4) -0.014(3) 0.002(3)
C71 0.021(4) 0.036(4) 0.031(4) -0.010(3) -0.004(3) -0.008(3)
C41 0.021(3) 0.021(3) 0.025(3) -0.009(3) 0.000(3) 0.001(2)
C17 0.012(3) 0.042(5) 0.039(4) -0.016(4) 0.001(3) -0.016(3)
C14 0.033(5) 0.023(4) 0.040(5) -0.011(3) -0.005(4) -0.014(3)
F6 0.139(6) 0.039(3) 0.074(4) -0.035(3) -0.036(4) 0.011(3)
C62 0.024(4) 0.023(4) 0.030(4) -0.011(3) -0.010(3) -0.002(3)
C45 0.023(5) 0.040(5) 0.064(7) -0.024(5) 0.001(4) -0.007(4)
C69 0.028(4) 0.031(4) 0.019(4) -0.008(3) -0.003(3) -0.013(3)
C3 0.033(4) 0.032(4) 0.048(5) -0.009(3) -0.013(3) -0.025(3)
C37 0.045(5) 0.045(5) 0.021(4) -0.007(4) -0.006(3) -0.016(4)
C20 0.020(4) 0.033(5) 0.058(6) -0.017(4) -0.015(4) -0.006(3)
C15 0.025(4) 0.020(3) 0.048(4) -0.010(3) -0.013(3) -0.004(3)
C58 0.035(5) 0.020(4) 0.080(8) -0.015(4) -0.015(5) -0.001(4)
C72 0.033(5) 0.044(5) 0.021(4) -0.001(3) -0.004(3) -0.011(4)
F8 0.058(3) 0.082(4) 0.073(4) -0.027(3) -0.031(3) -0.006(3)
N12 0.072(6) 0.060(5) 0.024(3) 0.006(3) -0.030(3) -0.032(4)
C73 0.031(5) 0.052(5) 0.025(4) 0.000(4) -0.014(3) -0.015(4)
C54 0.027(4) 0.043(5) 0.039(5) -0.013(4) -0.014(3) 0.003(3)
F4 0.151(7) 0.211(9) 0.058(4) 0.005(4) -0.040(4) -0.148(7)
C8 0.025(4) 0.033(4) 0.037(4) -0.009(3) -0.006(3) -0.014(3)
F9 0.175(9) 0.069(5) 0.088(5) 0.006(4) 0.014(5) 0.060(5)
C31 0.041(5) 0.039(5) 0.034(5) -0.006(4) -0.017(4) -0.012(4)
C53 0.021(4) 0.041(5) 0.067(6) -0.026(4) -0.004(4) -0.004(3)
C16 0.019(4) 0.037(4) 0.054(5) -0.018(4) 0.001(3) -0.019(3)
C47 0.024(4) 0.038(5) 0.089(8) -0.044(5) 0.000(4) -0.003(4)
C36 0.041(4) 0.041(5) 0.029(4) -0.013(3) -0.016(3) 0.000(3)
C7 0.019(4) 0.031(5) 0.052(6) -0.016(4) -0.005(4) -0.006(4)
C48 0.038(5) 0.026(4) 0.084(8) -0.010(4) -0.015(5) -0.014(4)
C38 0.020(4) 0.036(4) 0.037(4) -0.013(3) -0.009(3) -0.008(3)
C35 0.030(4) 0.024(4) 0.030(4) -0.005(3) -0.015(3) -0.005(3)
C11 0.044(6) 0.033(5) 0.076(7) 0.000(4) -0.043(5) 0.003(4)
F2 0.092(4) 0.099(4) 0.094(5) 0.010(3) -0.068(4) -0.046(3)
N5 0.044(4) 0.036(4) 0.033(4) -0.008(3) -0.012(3) -0.013(3)
C70 0.037(4) 0.041(5) 0.037(4) 0.003(3) -0.022(3) -0.013(3)
C10 0.037(5) 0.023(4) 0.102(8) -0.036(4) -0.013(5) -0.007(3)
C61 0.061(7) 0.025(5) 0.089(8) 0.009(5) -0.032(6) -0.015(5)
C22 0.043(5) 0.032(5) 0.041(5) 0.000(4) -0.008(4) -0.013(4)
C49 0.036(5) 0.038(5) 0.066(6) -0.004(4) -0.012(4) -0.018(4)
C57 0.019(5) 0.093(8) 0.088(9) -0.035(7) 0.010(5) -0.024(5)
C19 0.069(8) 0.058(7) 0.086(8) -0.045(6) -0.025(6) -0.025(6)
C1A 0.031(5) 0.031(4) 0.058(6) 0.001(3) -0.012(4) -0.014(3)
C60 0.045(6) 0.040(5) 0.075(7) -0.018(5) -0.014(5) -0.016(4)
C76 0.058(6) 0.081(7) 0.027(4) -0.018(4) -0.018(4) 0.020(5)
C34 0.051(5) 0.078(7) 0.040(5) -0.033(5) -0.012(4) 0.013(5)
C75 0.084(8) 0.070(6) 0.022(4) -0.017(4) -0.014(4) 0.003(5)
F3 0.149(7) 0.123(6) 0.045(3) 0.001(3) 0.011(4) -0.088(5)
C59 0.041(6) 0.021(5) 0.210(15) -0.025(6) -0.034(7) 0.012(4)
C33 0.048(4) 0.075(6) 0.024(4) -0.024(4) -0.012(3) 0.009(4)
C74 0.125(11) 0.079(9) 0.059(7) -0.019(6) -0.055(7) -0.003(8)
C21 0.041(5) 0.036(5) 0.084(6) -0.014(4) -0.008(4) -0.013(4)
F7 0.223(12) 0.201(11) 0.084(6) 0.017(6) -0.014(6) -0.162(10)
F10 0.164(7) 0.253(10) 0.046(3) -0.038(4) 0.001(4) -0.169(8)
C9 0.047(6) 0.049(6) 0.050(5) -0.026(4) 0.003(4) -0.021(5)
C83 0.054(7) 0.105(9) 0.021(5) -0.002(5) -0.020(4) -0.034(6)
N16 0.048(4) 0.051(4) 0.027(3) 0.000(3) -0.021(3) -0.010(3)
C81 0.041(6) 0.108(10) 0.027(5) 0.007(5) -0.017(4) -0.015(6)
N15 0.045(3) 0.038(3) 0.042(3) 0.004(3) -0.024(3) -0.011(3)
C82 0.096(10) 0.064(8) 0.077(10) -0.035(7) -0.006(7) -0.033(7)
C84 0.048(5) 0.077(8) 0.035(4) -0.018(5) -0.006(4) -0.024(5)
C32 0.047(5) 0.084(8) 0.027(4) -0.006(4) -0.018(3) -0.012(5)
N13 0.065(7) 0.159(13) 0.065(7) -0.052(8) 0.017(5) -0.052(8)
C79 0.102(14) 0.21(2) 0.128(16) -0.094(17) 0.042(12) -0.116(16)
C87 0.20(2) 0.122(16) 0.089(12) -0.012(11) 0.029(14) -0.125(18)
C77 0.083(10) 0.154(16) 0.080(11) -0.046(11) 0.050(9) -0.054(10)
C85 0.158(18) 0.25(3) 0.062(8) -0.010(12) -0.014(9) -0.17(2)
N14 0.083(11) 0.124(13) 0.055(8) -0.022(8) 0.001(7) -0.074(10)
N18 0.058(9) 0.146(15) 0.041(7) -0.027(8) 0.009(6) -0.048(9)
N17 0.18(2) 0.21(2) 0.103(13) -0.009(14) 0.000(13) -0.16(2)
C78 0.045(6) 0.144(17) 0.088(10) 0.003(10) 0.001(6) -0.037(8)
C86 0.147(16) 0.072(8) 0.119(13) 0.003(8) -0.045(11) -0.081(10)
C64 0.038(5) 0.033(5) 0.060(5) -0.017(4) -0.021(4) -0.011(4)
C26 0.016(4) 0.020(4) 0.081(7) -0.025(4) -0.007(4) 0.002(3)
C66 0.025(3) 0.039(4) 0.154(11) -0.057(6) -0.013(5) -0.004(3)
C28 0.042(4) 0.031(3) 0.091(6) -0.011(4) -0.008(4) -0.019(3)
C65 0.034(3) 0.029(3) 0.140(8) -0.033(5) -0.038(5) 0.003(2)
C27 0.033(3) 0.027(3) 0.079(5) -0.026(3) -0.008(3) -0.012(2)
C67 0.027(5) 0.029(5) 0.072(7) -0.012(5) -0.017(5) -0.012(4)
C30 0.028(2) 0.019(2) 0.045(3) -0.007(2) -0.012(2) -0.0095(18)
C25 0.030(2) 0.018(2) 0.042(3) -0.014(2) -0.007(2) -0.0100(17)
C68 0.022(2) 0.025(2) 0.055(4) -0.018(3) -0.012(3) -0.0040(18)
C63 0.025(2) 0.025(2) 0.065(4) -0.020(3) -0.018(3) -0.0044(18)
C29 0.031(5) 0.018(4) 0.056(6) -0.014(4) -0.009(4) -0.004(3)
C88 0.132(19) 0.18(2) 0.23(3) -0.10(2) -0.09(2) -0.035(17)
C80 0.096(11) 0.127(13) 0.093(10) -0.013(9) -0.003(8) -0.073(10)

loop_
_atom_type_symbol
_atom_type_description
_atom_type_scat_dispersion_real
_atom_type_scat_dispersion_imag
_atom_type_scat_source
C C 0.0033 0.0016 'International Tables Vol C Tables 4.2.6.8 and 6.1.1.4'
H H 0.0000 0.0000 'International Tables Vol C Tables 4.2.6.8 and 6.1.1.4'
N N 0.0061 0.0033 'International Tables Vol C Tables 4.2.6.8 and 6.1.1.4'
O O 0.0106 0.0060 'International Tables Vol C Tables 4.2.6.8 and 6.1.1.4'
F F 0.0171 0.0103 'International Tables Vol C Tables 4.2.6.8 and 6.1.1.4'
Co Co 0.3494 0.9721 'International Tables Vol C Tables 4.2.6.8 and 6.1.1.4'
Sb Sb -0.5866 1.5461 'International Tables Vol C Tables 4.2.6.8 and 6.1.1.4'

loop_
_geom_angle_atom_site_label_1
_geom_angle_atom_site_label_2
_geom_angle_atom_site_label_3
_geom_angle
F5 Sb1 F1 84.3(3)
F6 Sb1 F5 86.8(3)
F6 Sb1 F1 169.4(3)
F6 Sb1 F4 98.3(4)
F6 Sb1 F2 88.0(3)
F4 Sb1 F5 87.6(3)
F4 Sb1 F1 87.0(4)
F4 Sb1 F2 169.9(4)
F2 Sb1 F5 84.8(3)
F2 Sb1 F1 85.6(3)
F3 Sb1 F5 176.2(4)
F3 Sb1 F1 93.3(4)
F3 Sb1 F6 95.3(4)
F3 Sb1 F4 95.3(4)
F3 Sb1 F2 92.0(4)
F12 Sb2 F8 89.0(3)
F12 Sb2 F9 84.7(4)
F12 Sb2 F7 177.0(5)
F12 Sb2 F10 86.6(3)
F11 Sb2 F12 88.6(5)
F11 Sb2 F8 94.6(4)
F11 Sb2 F9 172.7(6)
F11 Sb2 F7 93.3(6)
F11 Sb2 F10 91.1(5)
F8 Sb2 F9 82.5(4)
F8 Sb2 F7 88.4(4)
F9 Sb2 F7 93.3(6)
F10 Sb2 F8 172.7(3)
F10 Sb2 F9 91.3(5)
F10 Sb2 F7 95.8(4)
O6 Co2 O5 86.2(2)
O6 Co2 N7 179.2(3)
O6 Co2 N9 88.2(3)
O6 Co2 N10 90.5(3)
N8 Co2 O6 93.3(3)
N8 Co2 O5 179.5(3)
N8 Co2 N7 86.2(3)
N8 Co2 N9 90.8(3)
N8 Co2 N10 90.6(3)
O5 Co2 N9 89.2(3)
O5 Co2 N10 89.4(3)
N7 Co2 O5 94.3(3)
N7 Co2 N9 91.1(3)
N7 Co2 N10 90.2(3)
N10 Co2 N9 178.1(3)
O2 Co1 N2 94.3(3)
O2 Co1 N1 178.5(3)
O2 Co1 N3 90.2(3)
O2 Co1 N4 89.0(3)
N2 Co1 N3 90.3(3)
N2 Co1 N4 92.3(3)
O1 Co1 O2 86.1(2)
O1 Co1 N2 179.5(3)
O1 Co1 N1 94.3(3)
O1 Co1 N3 90.0(3)
O1 Co1 N4 87.4(3)
N1 Co1 N2 85.3(3)
N1 Co1 N3 91.3(3)
N1 Co1 N4 89.6(3)
N4 Co1 N3 177.3(3)
O1 C1 C6 125.1(6)
O1 C1 C2 116.1(6)
C6 C1 C2 118.7(7)
C51 O6 Co2 127.3(5)
O5 C39 C44 121.4(7)
O5 C39 C40 121.3(8)
C40 C39 C44 117.2(8)
C62 N8 Co2 128.3(6)
C62 N8 C68 119.1(7)
C68 N8 Co2 111.8(5)
C39 O5 Co2 128.4(5)
C50 N7 Co2 125.6(6)
C50 N7 C63 120.9(6)
C63 N7 Co2 111.5(4)
C13 O2 Co1 128.2(5)
C24 N2 Co1 124.3(6)
C24 N2 C30 122.8(6)
C30 N2 Co1 111.4(4)
C42 O7 C45 115.2(7)
C1 O1 Co1 126.9(4)
C69 N9 Co2 125.0(6)
C69 N9 C72 108.3(7)
C72 N9 Co2 126.6(6)
C1 C6 C5 124.0(7)
C1 C6 C12 121.5(7)
C5 C6 C12 114.3(7)
C4 O3 C7 114.7(6)
C12 N1 Co1 124.8(5)
C12 N1 C25 122.0(6)
C25 N1 Co1 111.9(4)
C73 N10 Co2 127.7(6)
C73 N10 C76 105.5(7)
C76 N10 Co2 126.8(6)
C39 C44 C43 118.4(7)
C50 C44 C39 123.0(8)
C50 C44 C43 118.6(7)
C6 C5 H5 120.5
C6 C5 C4 119.1(8)
C4 C5 H5 120.5
C54 O8 C57 118.5(8)
C1 C2 C8 123.0(7)
C3 C2 C1 115.1(7)
C3 C2 C8 121.7(7)
O6 C51 C56 125.4(7)
O6 C51 C52 115.5(7)
C56 C51 C52 119.0(7)
C6 C12 H12 116.6
N1 C12 C6 126.7(7)
N1 C12 H12 116.6
O2 C13 C18 121.5(7)
O2 C13 C14 120.4(6)
C14 C13 C18 118.1(7)
C44 C43 H43 119.9
C42 C43 C44 120.2(7)
C42 C43 H43 119.9
C39 C40 C46 117.7(8)
C41 C40 C39 121.6(8)
C41 C40 C46 120.8(8)
O7 C42 C41 115.0(7)
C43 C42 O7 123.7(8)
C43 C42 C41 121.3(8)
C51 C56 C55 123.7(7)
C51 C56 C62 122.0(7)
C55 C56 C62 113.9(7)
C31 N3 Co1 129.5(6)
C31 N3 C34 105.6(8)
C34 N3 Co1 124.9(7)
O3 C4 C5 126.6(8)
O3 C4 C3 114.7(7)
C5 C4 C3 118.6(8)
N7 C50 C44 127.0(7)
N7 C50 H50 116.5
C44 C50 H50 116.5
C38 N4 Co1 128.1(6)
C35 N4 Co1 127.4(6)
C35 N4 C38 104.3(7)
C16 O4 C1A 115.2(7)
C71 N11 C69 106.9(7)
C71 N11 C70 126.3(7)
C69 N11 C70 126.8(8)
C37 N6 C36 126.0(7)
C35 N6 C37 109.6(7)
C35 N6 C36 124.4(7)
C24 C18 C13 122.8(7)
C24 C18 C17 118.6(7)
C17 C18 C13 118.6(8)
C47 C46 C40 112.5(8)
C47 C46 C48 111.7(8)
C47 C46 C49 107.6(8)
C48 C46 C40 108.0(8)
C48 C46 C49 105.2(8)
C49 C46 C40 111.6(8)
C56 C55 H55 121.6
C56 C55 C54 116.8(8)
C54 C55 H55 121.6
N2 C24 C18 128.1(7)
N2 C24 H24 115.9
C18 C24 H24 115.9
C51 C52 C58 122.1(7)
C53 C52 C51 113.0(8)
C53 C52 C58 124.9(8)
N11 C71 H71 127.2
N11 C71 C72 105.7(7)
C72 C71 H71 127.2
C40 C41 C42 121.3(8)
C40 C41 H41 119.3
C42 C41 H41 119.3
C18 C17 H17 119.5
C16 C17 C18 120.9(7)
C16 C17 H17 119.5
C13 C14 C20 120.5(7)
C15 C14 C13 121.3(7)
C15 C14 C20 118.2(7)
N8 C62 C56 123.1(8)
N8 C62 H62 118.4
C56 C62 H62 118.4
O7 C45 H45A 109.5
O7 C45 H45B 109.5
O7 C45 H45C 109.5
H45A C45 H45B 109.5
H45A C45 H45C 109.5
H45B C45 H45C 109.5
N9 C69 N11 110.3(7)
N9 C69 H69 124.9
N11 C69 H69 124.9
C2 C3 C4 124.4(7)
C2 C3 H3 117.8
C4 C3 H3 117.8
N6 C37 H37 126.8
C38 C37 N6 106.5(8)
C38 C37 H37 126.8
C14 C20 C19 108.2(8)
C22 C20 C14 110.6(7)
C22 C20 C19 109.1(8)
C21 C20 C14 113.7(7)
C21 C20 C22 106.3(8)
C21 C20 C19 108.8(8)
C14 C15 H15 119.6
C14 C15 C16 120.9(7)
C16 C15 H15 119.6
C52 C58 C59 109.4(8)
C61 C58 C52 109.8(8)
C61 C58 C59 108.1(10)
C60 C58 C52 110.3(9)
C60 C58 C61 112.6(9)
C60 C58 C59 106.4(10)
N9 C72 C71 108.8(8)
N9 C72 H72 125.6
C71 C72 H72 125.6
C73 N12 C75 107.6(7)
C73 N12 C74 122.5(10)
C75 N12 C74 129.9(9)
N10 C73 N12 109.9(8)
N10 C73 H73 125.0
N12 C73 H73 125.0
O8 C54 C55 122.5(9)
C53 C54 O8 117.5(8)
C53 C54 C55 119.9(9)
C2 C8 C11 109.3(7)
C2 C8 C10 112.6(7)
C2 C8 C9 110.3(7)
C11 C8 C9 109.8(8)
C10 C8 C11 110.8(8)
C10 C8 C9 103.9(7)
N3 C31 H31 124.2
N5 C31 N3 111.6(9)
N5 C31 H31 124.2
C52 C53 H53 116.3
C54 C53 C52 127.3(9)
C54 C53 H53 116.3
O4 C16 C15 111.3(7)
C17 C16 O4 128.8(7)
C17 C16 C15 119.8(7)
C46 C47 H47A 109.5
C46 C47 H47B 109.5
C46 C47 H47C 109.5
H47A C47 H47B 109.5
H47A C47 H47C 109.5
H47B C47 H47C 109.5
N6 C36 H36A 109.5
N6 C36 H36B 109.5
N6 C36 H36C 109.5
H36A C36 H36B 109.5
H36A C36 H36C 109.5
H36B C36 H36C 109.5
O3 C7 H7A 109.5
O3 C7 H7B 109.5
O3 C7 H7C 109.5
H7A C7 H7B 109.5
H7A C7 H7C 109.5
H7B C7 H7C 109.5
C46 C48 H48A 109.5
C46 C48 H48B 109.5
C46 C48 H48C 109.5
H48A C48 H48B 109.5
H48A C48 H48C 109.5
H48B C48 H48C 109.5
N4 C38 H38 125.4
C37 C38 N4 109.2(8)
C37 C38 H38 125.4
N4 C35 H35 124.8
N6 C35 N4 110.3(8)
N6 C35 H35 124.8
C8 C11 H11A 109.5
C8 C11 H11B 109.5
C8 C11 H11C 109.5
H11A C11 H11B 109.5
H11A C11 H11C 109.5
H11B C11 H11C 109.5
C31 N5 C33 107.8(8)
C31 N5 C32 125.4(8)
C33 N5 C32 126.8(8)
N11 C70 H70A 109.5
N11 C70 H70B 109.5
N11 C70 H70C 109.5
H70A C70 H70B 109.5
H70A C70 H70C 109.5
H70B C70 H70C 109.5
C8 C10 H10A 109.5
C8 C10 H10B 109.5
C8 C10 H10C 109.5
H10A C10 H10B 109.5
H10A C10 H10C 109.5
H10B C10 H10C 109.5
C58 C61 H61A 109.5
C58 C61 H61B 109.5
C58 C61 H61C 109.5
H61A C61 H61B 109.5
H61A C61 H61C 109.5
H61B C61 H61C 109.5
C20 C22 H22A 109.5
C20 C22 H22B 109.5
C20 C22 H22C 109.5
H22A C22 H22B 109.5
H22A C22 H22C 109.5
H22B C22 H22C 109.5
C46 C49 H49A 109.5
C46 C49 H49B 109.5
C46 C49 H49C 109.5
H49A C49 H49B 109.5
H49A C49 H49C 109.5
H49B C49 H49C 109.5
O8 C57 H57A 109.5
O8 C57 H57B 109.5
O8 C57 H57C 109.5
H57A C57 H57B 109.5
H57A C57 H57C 109.5
H57B C57 H57C 109.5
C20 C19 H19A 109.5
C20 C19 H19B 109.5
C20 C19 H19C 109.5
H19A C19 H19B 109.5
H19A C19 H19C 109.5
H19B C19 H19C 109.5
O4 C1A H1AA 109.5
O4 C1A H1AB 109.5
O4 C1A H1AC 109.5
H1AA C1A H1AB 109.5
H1AA C1A H1AC 109.5
H1AB C1A H1AC 109.5
C58 C60 H60A 109.5
C58 C60 H60B 109.5
C58 C60 H60C 109.5
H60A C60 H60B 109.5
H60A C60 H60C 109.5
H60B C60 H60C 109.5
N10 C76 H76 123.6
C75 C76 N10 112.9(10)
C75 C76 H76 123.6
N3 C34 H34 126.1
N3 C34 C33 107.8(10)
C33 C34 H34 126.1
N12 C75 H75 127.9
C76 C75 N12 104.1(9)
C76 C75 H75 127.9
C58 C59 H59A 109.5
C58 C59 H59B 109.5
C58 C59 H59C 109.5
H59A C59 H59B 109.5
H59A C59 H59C 109.5
H59B C59 H59C 109.5
N5 C33 C34 107.3(9)
N5 C33 H33 126.4
C34 C33 H33 126.4
N12 C74 H74A 109.5
N12 C74 H74B 109.5
N12 C74 H74C 109.5
H74A C74 H74B 109.5
H74A C74 H74C 109.5
H74B C74 H74C 109.5
C20 C21 H21A 109.5
C20 C21 H21B 109.5
C20 C21 H21C 109.5
H21A C21 H21B 109.5
H21A C21 H21C 109.5
H21B C21 H21C 109.5
C8 C9 H9A 109.5
C8 C9 H9B 109.5
C8 C9 H9C 109.5
H9A C9 H9B 109.5
H9A C9 H9C 109.5
H9B C9 H9C 109.5
N16 C83 H83 128.4
N16 C83 C84 103.3(9)
C84 C83 H83 128.4
C83 N16 C82 123.7(9)
C81 N16 C83 111.7(9)
C81 N16 C82 124.6(9)
N16 C81 H81 124.3
N16 C81 N15 111.3(9)
N15 C81 H81 124.3
C84 N15 C81 103.5(8)
N16 C82 H82A 109.5
N16 C82 H82B 109.5
N16 C82 H82C 109.5
H82A C82 H82B 109.5
H82A C82 H82C 109.5
H82B C82 H82C 109.5
C83 C84 H84 124.9
N15 C84 C83 110.2(9)
N15 C84 H84 124.9
N5 C32 H32A 109.5
N5 C32 H32B 109.5
N5 C32 H32C 109.5
H32A C32 H32B 109.5
H32A C32 H32C 109.5
H32B C32 H32C 109.5
C77 N13 C80 107.1(13)
N14 C79 H79 125.3
N14 C79 C80 109.4(12)
C80 C79 H79 125.3
N18 C87 H87 128.5
N18 C87 C88 103.0(16)
C88 C87 H87 128.5
N13 C77 H77 124.2
N13 C77 N14 111.7(10)
N14 C77 H77 124.2
N18 C85 H85 124.9
N18 C85 C88 74.7(9)
N17 C85 H85 124.9
N17 C85 N18 110.1(14)
N17 C85 C88 39.4(9)
C88 C85 H85 154.9
C77 N14 C79 100.8(10)
C78 N14 C79 128.4(13)
C78 N14 C77 128.9(14)
C87 N18 C85 105.0(13)
C87 N18 C86 122.4(14)
C85 N18 C86 132.3(16)
C88 N17 C85 101.1(16)
N14 C78 H78A 109.5
N14 C78 H78B 109.5
N14 C78 H78C 109.5
H78A C78 H78B 109.5
H78A C78 H78C 109.5
H78B C78 H78C 109.5
N18 C86 H86A 109.5
N18 C86 H86B 109.5
N18 C86 H86C 109.5
H86A C86 H86B 109.5
H86A C86 H86C 109.5
H86B C86 H86C 109.5
H64A C64 H64B 108.2
C65 C64 H64A 109.6
C65 C64 H64B 109.6
C65 C64 C63 110.1(7)
C63 C64 H64A 109.6
C63 C64 H64B 109.6
H26A C26 H26B 108.2
C27 C26 H26A 109.8
C27 C26 H26B 109.8
C25 C26 H26A 109.8
C25 C26 H26B 109.8
C25 C26 C27 109.4(6)
H66A C66 H66B 107.5
C65 C66 H66A 108.5
C65 C66 H66B 108.5
C65 C66 C67 115.2(8)
C67 C66 H66A 108.5
C67 C66 H66B 108.5
H28A C28 H28B 107.6
C27 C28 H28A 108.6
C27 C28 H28B 108.6
C29 C28 H28A 108.6
C29 C28 H28B 108.6
C29 C28 C27 114.5(8)
C64 C65 H65A 108.9
C64 C65 H65B 108.9
C66 C65 C64 113.4(7)
C66 C65 H65A 108.9
C66 C65 H65B 108.9
H65A C65 H65B 107.7
C26 C27 H27A 109.1
C26 C27 H27B 109.1
C28 C27 C26 112.5(6)
C28 C27 H27A 109.1
C28 C27 H27B 109.1
H27A C27 H27B 107.8
C66 C67 H67A 109.1
C66 C67 H67B 109.1
C66 C67 C68 112.3(8)
H67A C67 H67B 107.9
C68 C67 H67A 109.1
C68 C67 H67B 109.1
N2 C30 H30 107.9
N2 C30 C25 106.0(5)
N2 C30 C29 115.3(5)
C25 C30 H30 107.9
C29 C30 H30 107.9
C29 C30 C25 111.6(6)
N1 C25 C26 116.0(5)
N1 C25 C30 104.2(5)
N1 C25 H25 107.7
C26 C25 C30 113.2(5)
C26 C25 H25 107.7
C30 C25 H25 107.7
N8 C68 C67 119.2(6)
N8 C68 H68 106.9
N8 C68 C63 105.0(5)
C67 C68 H68 106.9
C67 C68 C63 111.2(6)
C63 C68 H68 106.9
N7 C63 C64 115.8(6)
N7 C63 C68 105.6(5)
N7 C63 H63 108.4
C64 C63 H63 108.4
C68 C63 C64 110.1(5)
C68 C63 H63 108.4
C28 C29 H29A 109.6
C28 C29 H29B 109.6
C30 C29 C28 110.2(7)
C30 C29 H29A 109.6
C30 C29 H29B 109.6
H29A C29 H29B 108.1
C87 C88 C85 75.2(11)
C87 C88 H88 126.2
C85 C88 H88 150.2
N17 C88 C87 107.5(17)
N17 C88 C85 39.5(9)
N17 C88 H88 126.2
N13 C80 C79 97.8(13)
N13 C80 H80 131.1
C79 C80 H80 131.1

loop_
_geom_bond_atom_site_label_1
_geom_bond_atom_site_label_2
_geom_bond_distance
Sb1 F5 1.923(5)
Sb1 F1 1.936(6)
Sb1 F6 1.848(6)
Sb1 F4 1.860(6)
Sb1 F2 1.920(6)
Sb1 F3 1.839(7)
Sb2 F12 1.865(6)
Sb2 F11 1.808(8)
Sb2 F8 1.892(6)
Sb2 F9 1.893(8)
Sb2 F7 1.911(10)
Sb2 F10 1.878(6)
Co2 O6 1.893(6)
Co2 N8 1.879(8)
Co2 O5 1.917(6)
Co2 N7 1.897(6)
Co2 N9 1.953(6)
Co2 N10 1.946(7)
Co1 O2 1.893(6)
Co1 N2 1.907(6)
Co1 O1 1.869(5)
Co1 N1 1.893(7)
Co1 N3 1.958(7)
Co1 N4 1.922(7)
C1 O1 1.339(8)
C1 C6 1.370(12)
C1 C2 1.466(10)
O6 C51 1.308(10)
C39 O5 1.274(10)
C39 C44 1.465(11)
C39 C40 1.406(12)
N8 C62 1.298(11)
N8 C68 1.492(9)
N7 C50 1.246(10)
N7 C63 1.485(9)
O2 C13 1.321(9)
N2 C24 1.296(10)
N2 C30 1.482(9)
O7 C42 1.389(10)
O7 C45 1.445(11)
N9 C69 1.295(10)
N9 C72 1.352(11)
C6 C5 1.372(11)
C6 C12 1.431(12)
O3 C4 1.377(10)
O3 C7 1.379(11)
N1 C12 1.311(10)
N1 C25 1.489(8)
N10 C73 1.326(11)
N10 C76 1.373(13)
C44 C43 1.466(11)
C44 C50 1.429(11)
C5 H5 0.9300
C5 C4 1.379(11)
O8 C54 1.370(11)
O8 C57 1.436(14)
C2 C3 1.392(11)
C2 C8 1.511(11)
C51 C56 1.377(12)
C51 C52 1.479(11)
C12 H12 0.9300
C13 C18 1.452(10)
C13 C14 1.410(11)
C43 H43 0.9300
C43 C42 1.322(12)
C40 C46 1.561(12)
C40 C41 1.363(11)
C42 C41 1.409(11)
C56 C55 1.410(12)
C56 C62 1.474(11)
N3 C31 1.331(11)
N3 C34 1.339(12)
C4 C3 1.399(12)
C50 H50 0.9300
N4 C38 1.396(11)
N4 C35 1.354(10)
O4 C16 1.386(9)
O4 C1A 1.426(10)
N11 C71 1.368(11)
N11 C69 1.384(10)
N11 C70 1.432(11)
N6 C37 1.359(12)
N6 C36 1.498(10)
N6 C35 1.295(11)
C18 C24 1.387(12)
C18 C17 1.438(10)
C46 C47 1.464(14)
C46 C48 1.505(14)
C46 C49 1.513(13)
C55 H55 0.9300
C55 C54 1.434(12)
C24 H24 0.9300
C52 C58 1.506(13)
C52 C53 1.447(12)
C71 H71 0.9300
C71 C72 1.393(12)
C41 H41 0.9300
C17 H17 0.9300
C17 C16 1.304(12)
C14 C20 1.550(12)
C14 C15 1.312(11)
C62 H62 0.9300
C45 H45A 0.9600
C45 H45B 0.9600
C45 H45C 0.9600
C69 H69 0.9300
C3 H3 0.9300
C37 H37 0.9300
C37 C38 1.329(12)
C20 C22 1.539(13)
C20 C19 1.592(13)
C20 C21 1.517(13)
C15 H15 0.9300
C15 C16 1.487(11)
C58 C61 1.492(16)
C58 C60 1.455(15)
C58 C59 1.560(13)
C72 H72 0.9300
N12 C73 1.376(12)
N12 C75 1.408(15)
N12 C74 1.480(14)
C73 H73 0.9300
C54 C53 1.287(14)
C8 C11 1.560(12)
C8 C10 1.554(12)
C8 C9 1.584(13)
C31 H31 0.9300
C31 N5 1.290(12)
C53 H53 0.9300
C47 H47A 0.9600
C47 H47B 0.9600
C47 H47C 0.9600
C36 H36A 0.9600
C36 H36B 0.9600
C36 H36C 0.9600
C7 H7A 0.9600
C7 H7B 0.9600
C7 H7C 0.9600
C48 H48A 0.9600
C48 H48B 0.9600
C48 H48C 0.9600
C38 H38 0.9300
C35 H35 0.9300
C11 H11A 0.9600
C11 H11B 0.9600
C11 H11C 0.9600
N5 C33 1.326(13)
N5 C32 1.470(11)
C70 H70A 0.9600
C70 H70B 0.9600
C70 H70C 0.9600
C10 H10A 0.9600
C10 H10B 0.9600
C10 H10C 0.9600
C61 H61A 0.9600
C61 H61B 0.9600
C61 H61C 0.9600
C22 H22A 0.9600
C22 H22B 0.9600
C22 H22C 0.9600
C49 H49A 0.9600
C49 H49B 0.9600
C49 H49C 0.9600
C57 H57A 0.9600
C57 H57B 0.9600
C57 H57C 0.9600
C19 H19A 0.9600
C19 H19B 0.9600
C19 H19C 0.9600
C1A H1AA 0.9600
C1A H1AB 0.9600
C1A H1AC 0.9600
C60 H60A 0.9600
C60 H60B 0.9600
C60 H60C 0.9600
C76 H76 0.9300
C76 C75 1.334(14)
C34 H34 0.9300
C34 C33 1.364(15)
C75 H75 0.9300
C59 H59A 0.9600
C59 H59B 0.9600
C59 H59C 0.9600
C33 H33 0.9300
C74 H74A 0.9600
C74 H74B 0.9600
C74 H74C 0.9600
C21 H21A 0.9600
C21 H21B 0.9600
C21 H21C 0.9600
C9 H9A 0.9600
C9 H9B 0.9600
C9 H9C 0.9600
C83 H83 0.9300
C83 N16 1.330(11)
C83 C84 1.431(14)
N16 C81 1.289(11)
N16 C82 1.371(13)
C81 H81 0.9300
C81 N15 1.379(13)
N15 C84 1.351(10)
C82 H82A 0.9600
C82 H82B 0.9600
C82 H82C 0.9600
C84 H84 0.9300
C32 H32A 0.9600
C32 H32B 0.9600
C32 H32C 0.9600
N13 C77 1.280(15)
N13 C80 1.336(15)
C79 H79 0.9300
C79 N14 1.355(14)
C79 C80 1.441(16)
C87 H87 0.9300
C87 N18 1.336(15)
C87 C88 1.354(16)
C77 H77 0.9300
C77 N14 1.348(14)
C85 H85 0.9300
C85 N18 1.338(14)
C85 N17 1.307(16)
C85 C88 2.01(2)
N14 C78 1.27(2)
N18 C86 1.519(19)
N17 C88 1.302(17)
C78 H78A 0.9600
C78 H78B 0.9600
C78 H78C 0.9600
C86 H86A 0.9600
C86 H86B 0.9600
C86 H86C 0.9600
C64 H64A 0.9700
C64 H64B 0.9700
C64 C65 1.494(12)
C64 C63 1.534(11)
C26 H26A 0.9700
C26 H26B 0.9700
C26 C27 1.545(10)
C26 C25 1.504(9)
C66 H66A 0.9700
C66 H66B 0.9700
C66 C65 1.472(11)
C66 C67 1.498(13)
C28 H28A 0.9700
C28 H28B 0.9700
C28 C27 1.522(12)
C28 C29 1.521(13)
C65 H65A 0.9700
C65 H65B 0.9700
C27 H27A 0.9700
C27 H27B 0.9700
C67 H67A 0.9700
C67 H67B 0.9700
C67 C68 1.499(11)
C30 H30 0.9800
C30 C25 1.517(7)
C30 C29 1.514(10)
C25 H25 0.9800
C68 H68 0.9800
C68 C63 1.528(7)
C63 H63 0.9800
C29 H29A 0.9700
C29 H29B 0.9700
C88 H88 0.9300
C80 H80 0.9300
